data_4004055
loop_
_publ_author_name
'Snarskis, G'
'Pilipavicius, J'
'Gryaznov, D'
'Mikoliunaite, L'
'Vilciauskas, L'

_publ_section_title
;
 Peculiarities of Phase Formation in Mn-based NASICON Systems: The Case of
 Na1+2xMnxTi2-x(PO4)3(0.0<=x<=1.5)
;
_journal_coden_ASTM CMATEX
_journal_name_full 'Chemistry of Materials'
_journal_page_first 8394
_journal_page_last 8403
_journal_paper_doi 10.1021/acs.chemmater.1c02775
_journal_volume 33
_journal_year 2021
_chemical_formula_structural 'Na3 Mn Ti (P O4)3'
_chemical_formula_sum 'Mn2 Na6 O24 P6 Ti2'
_chemical_name_systematic
;
Trisodium manganese(II) titanium(IV) phosphate 
;
_space_group_IT_number 5
_space_group_name_Hall 'C 2y'
_space_group_name_H-M_alt 'C 1 2 1'
_symmetry_cell_setting monoclinic
_symmetry_Int_Tables_number 5
_symmetry_space_group_name_Hall 'C 2y'
_symmetry_space_group_name_H-M 'C 1 2 1'
_cell_angle_alpha 90
_cell_angle_beta 124.8061(28)
_cell_angle_gamma 90
_cell_formula_units_Z 2
_cell_length_a 15.2567(30)
_cell_length_b 8.89520(20)
_cell_length_c 8.8314(11)
_cell_volume 984.1(2)
_exptl_crystal_density_diffrn 3.0827
_refine_ls_R_factor_all 0.07020
_cod_data_source_file NMTP3113-COD.cif
_cod_data_source_block NMTP-l
_cod_original_cell_volume 984.086(21)
_cod_original_sg_symbol_H-M 'C 2'
_cod_database_code 4004055

loop_
_space_group_symop_id
_space_group_symop_operation_xyz
1 x,y,z
2 -x,y,-z
3 1/2+x,1/2+y,z
4 1/2-x,1/2+y,-z

loop_
_atom_site_label
_atom_site_type_symbol
_atom_site_fract_x
_atom_site_fract_y
_atom_site_fract_z
_atom_site_occupancy
_atom_site_adp_type
_atom_site_U_iso_or_equiv
_atom_site_site_symmetry_multiplicity
Na1 Na 0.00000 0.00000 0.00000 1.000 Uiso 0.0152(31) 2
Na2 Na 0.3180(9) 0.1627(26) 0.1422(12) 1.000 Uiso 0.0026(16) 4
Na3 Na 0.00000 0.2597(27) 0.50000 1.000 Uiso 0.043(4) 2
Na4 Na 0.2392(9) 0.8472(27) 0.2347(18) 1.000 Uiso 0.0283(11) 4
O1 O 0.1470(20) 0.947(3) 0.637(4) 1.000 Uiso 0.031(4) 4
O2 O 0.4111(18) 0.957(3) 0.322(3) 1.000 Uiso 0.000 4
O3 O 0.5869(22) 0.782(5) 0.282(4) 1.000 Uiso 0.195(10) 4
O4 O 0.0445(22) 0.926(3) 0.791(4) 1.000 Uiso 0.069(6) 4
O5 O 0.7556(14) 0.942(3) 0.0193(28) 1.000 Uiso 0.000 4
O6 O 0.2569(18) 0.7691(30) 0.530(3) 1.000 Uiso 0.012(4) 4
O7 O 0.3528(15) 0.6807(30) 0.2082(26) 1.000 Uiso 0.017(3) 4
O8 O 0.1781(13) 0.0222(27) 0.3732(24) 1.000 Uiso 0.0060(30) 4
O9 O 0.4248(13) 0.0664(23) 0.0318(21) 1.000 Uiso 0.000 4
O10 O 0.1636(28) 0.241(4) 0.141(5) 1.000 Uiso 0.080(7) 4
O11 O 0.0548(14) 0.6649(30) 0.4446(24) 1.000 Uiso 0.000 4
O12 O 0.0826(19) 0.7215(31) 0.161(3) 1.000 Uiso 0.019(4) 4
P1 P 0.1395(7) 0.0073(21) 0.7779(10) 1.000 Uiso 0.0113(16) 4
P2 P 0.00000 0.5601(23) 0.50000 1.000 Uiso 0.0077(27) 2
P3 P 0.00000 0.6420(25) 0.00000 1.000 Uiso 0.054(4) 2
P4 P 0.1553(7) 0.1870(24) 0.3099(12) 1.000 Uiso 0.0245(16) 4
MnTi1 Mn 0.4030(7) 0.8492(22) 0.1009(14) 0.500 Uiso 0.0206(10) 4
MnTi2 Ti 0.4030 0.8492 0.1009 0.500 Uiso 0.0206 4
MnTi3 Mn 0.1011(6) 0.8519(21) 0.3969(12) 0.500 Uiso 0.0287(11) 4
MnTi4 Ti 0.1011 0.8519 0.3969 0.500 Uiso 0.0287 4
